data_7051122
loop_
_publ_author_name
'Liu, Rong'
'Mok, Kum-Fun'
'Valiyaveettil, Suresh'

_publ_section_title
;
 Solid-state self-assembly of a complex from 1,3,5-benzenetricarboxylic
 acid and 1,3,5-trihydroxybenzene: influence of strong
 O--H&#x00B7;&#x00B7;&#x00B7;O and C--H&#x00B7;&#x00B7;&#x00B7;O
 hydrogen bonds
;
_journal_issue 7
_journal_name_full 'New Journal of Chemistry'
_journal_page_first 890
_journal_paper_doi 10.1039/b102098f
_journal_volume 25
_journal_year 2001
_chemical_formula_sum 'C24 H18 O15'
_chemical_formula_weight 546.38
_chemical_name_common 'Trimesic acid. phloroglucinol'
_chemical_name_systematic
; 
? 
;
_space_group_IT_number 2
_symmetry_cell_setting triclinic
_symmetry_space_group_name_Hall '-P 1'
_symmetry_space_group_name_H-M 'P -1'
_atom_sites_solution_hydrogens geom
_atom_sites_solution_primary direct
_atom_sites_solution_secondary difmap
_audit_creation_method SHELXL-97
_cell_angle_alpha 63.756(1)
_cell_angle_beta 80.888(1)
_cell_angle_gamma 81.243(1)
_cell_formula_units_Z 2
_cell_length_a 7.1504(1)
_cell_length_b 13.5269(2)
_cell_length_c 13.5587(2)
_cell_measurement_temperature 293(2)
_cell_volume 1156.39(3)
_computing_cell_refinement 'Siemens XSCANS'
_computing_data_collection 'Siemens XSCANS'
_computing_data_reduction 'Siemens SHELXTL'
_computing_molecular_graphics 'Siemens SHELXTL'
_computing_publication_material 'Siemens SHELXTL'
_computing_structure_refinement 'SHELXL-97 (Sheldrick, 1997)'
_computing_structure_solution 'SHELXS-97 (Sheldrick, 1990)'
_diffrn_ambient_temperature 293(2)
_diffrn_measured_fraction_theta_full 0.952
_diffrn_measured_fraction_theta_max 0.952
_diffrn_measurement_method '\w scans'
_diffrn_radiation_monochromator graphite
_diffrn_radiation_source 'fine-focus sealed tube'
_diffrn_radiation_type MoK\a
_diffrn_radiation_wavelength 0.71073
_diffrn_reflns_av_R_equivalents 0.0143
_diffrn_reflns_av_sigmaI/netI 0.0238
_diffrn_reflns_limit_h_max 9
_diffrn_reflns_limit_h_min -9
_diffrn_reflns_limit_k_max 17
_diffrn_reflns_limit_k_min -18
_diffrn_reflns_limit_l_max 17
_diffrn_reflns_limit_l_min -17
_diffrn_reflns_number 10566
_diffrn_reflns_theta_full 28.26
_diffrn_reflns_theta_max 28.26
_diffrn_reflns_theta_min 1.80
_exptl_absorpt_coefficient_mu 0.134
_exptl_absorpt_correction_T_max 0.977
_exptl_absorpt_correction_T_min 0.782
_exptl_absorpt_correction_type 'Sadabs (Sheldrick, 1996)'
_exptl_crystal_colour Colourless
_exptl_crystal_density_diffrn 1.569
_exptl_crystal_density_method 'not measured'
_exptl_crystal_description Prism
_exptl_crystal_F_000 564
_exptl_crystal_size_max 0.36
_exptl_crystal_size_mid 0.26
_exptl_crystal_size_min 0.18
_refine_diff_density_max 0.314
_refine_diff_density_min -0.197
_refine_diff_density_rms 0.043
_refine_ls_extinction_method none
_refine_ls_goodness_of_fit_ref 1.062
_refine_ls_hydrogen_treatment mixed
_refine_ls_matrix_type full
_refine_ls_number_parameters 352
_refine_ls_number_reflns 5447
_refine_ls_number_restraints 0
_refine_ls_restrained_S_all 1.062
_refine_ls_R_factor_all 0.0447
_refine_ls_R_factor_gt 0.0368
_refine_ls_shift/su_max 0.001
_refine_ls_shift/su_mean 0.000
_refine_ls_structure_factor_coef Fsqd
_refine_ls_weighting_details 'calc w=1/[\s^2^(Fo^2^)+(0.0692P)^2^+0.0921P] where P=(Fo^2^+2Fc^2^)/3'
_refine_ls_weighting_scheme calc
_refine_ls_wR_factor_gt 0.1069
_refine_ls_wR_factor_ref 0.1112
_reflns_number_gt 4453
_reflns_number_total 5447
_reflns_threshold_expression >2sigma(I)
_cod_data_source_file b102098f.txt
_cod_data_source_block 2TMA.1THB
_cod_depositor_comments
;
The following automatic conversions were performed:
'_symmetry_cell_setting' value 'Triclinic' changed to 'triclinic'
according to '/home/saulius/struct/CIF-dictionaries/cif_core.dic'
dictionary named 'cif_core.dic' version 2.4.1 from 2010-06-29.

Automatic conversion script
Id: cif_fix_enum 1527 2010-12-29 10:47:43Z saulius 
;
_cod_original_sg_symbol_H-M P-1
_cod_database_code 7051122

loop_
_symmetry_equiv_pos_as_xyz
'x, y, z'
'-x, -y, -z'

loop_
_atom_site_label
_atom_site_type_symbol
_atom_site_fract_x
_atom_site_fract_y
_atom_site_fract_z
_atom_site_U_iso_or_equiv
_atom_site_adp_type
_atom_site_occupancy
_atom_site_symmetry_multiplicity
_atom_site_calc_flag
_atom_site_refinement_flags
_atom_site_disorder_assembly
_atom_site_disorder_group
C1A C 1.02583(16) 0.64016(9) 1.07871(9) 0.0253(2) Uani 1 1 d . . .
C2A C 0.97053(16) 0.75305(9) 1.02457(9) 0.0262(2) Uani 1 1 d . . .
H2AA H 1.0061 0.7916 0.9493 0.031 Uiso 1 1 calc R . .
C3A C 0.86214(16) 0.80816(9) 1.08308(9) 0.0250(2) Uani 1 1 d . . .
C4A C 0.80919(16) 0.75041(9) 1.19598(9) 0.0256(2) Uani 1 1 d . . .
H4AA H 0.7376 0.7873 1.2352 0.031 Uiso 1 1 calc R . .
C5A C 0.86350(16) 0.63761(9) 1.24990(9) 0.0251(2) Uani 1 1 d . . .
C6A C 0.97185(16) 0.58231(9) 1.19141(9) 0.0259(2) Uani 1 1 d . . .
H6AA H 1.0081 0.5069 1.2275 0.031 Uiso 1 1 calc R . .
C7A C 1.14514(17) 0.58040(9) 1.01794(9) 0.0275(2) Uani 1 1 d . . .
C8A C 0.80184(17) 0.92830(9) 1.02374(9) 0.0285(2) Uani 1 1 d . . .
C9A C 0.80466(17) 0.57723(9) 1.37032(9) 0.0287(2) Uani 1 1 d . . .
O1A O 1.19294(14) 0.48147(7) 1.05853(7) 0.0366(2) Uani 1 1 d . . .
O2A O 1.19558(15) 0.64641(7) 0.91399(7) 0.0434(3) Uani 1 1 d . . .
H2AB H 1.2604 0.6101 0.8837 0.065 Uiso 1 1 calc R . .
O3A O 0.84979(15) 0.98481(7) 0.92678(7) 0.0411(2) Uani 1 1 d . . .
O4A O 0.69034(15) 0.96842(7) 1.08714(7) 0.0439(3) Uani 1 1 d . . .
H4AB H 0.6626 1.0348 1.0512 0.066 Uiso 1 1 calc R . .
O5A O 0.71066(15) 0.62006(8) 1.42663(7) 0.0400(2) Uani 1 1 d . . .
O6A O 0.86497(16) 0.47145(7) 1.41057(7) 0.0481(3) Uani 1 1 d . . .
H6AB H 0.8284 0.4416 1.4767 0.072 Uiso 1 1 calc R . .
C10A C 0.42953(17) 0.72780(9) 1.09427(9) 0.0261(2) Uani 1 1 d . . .
C11A C 0.33260(17) 0.74332(9) 1.18411(9) 0.0273(2) Uani 1 1 d . . .
H11A H 0.2795 0.8130 1.1770 0.033 Uiso 1 1 calc R . .
C12A C 0.31772(17) 0.65093(9) 1.28513(9) 0.0266(2) Uani 1 1 d . . .
C13A C 0.39939(18) 0.54641(9) 1.29852(9) 0.0293(2) Uani 1 1 d . . .
H13A H 0.3888 0.4856 1.3669 0.035 Uiso 1 1 calc R . .
C14A C 0.49747(17) 0.53586(9) 1.20623(10) 0.0276(2) Uani 1 1 d . . .
C15A C 0.51308(17) 0.62492(9) 1.10298(9) 0.0273(2) Uani 1 1 d . . .
H15A H 0.5772 0.6161 1.0417 0.033 Uiso 1 1 calc R . .
O7A O 0.44087(14) 0.81986(7) 0.99427(7) 0.0390(2) Uani 1 1 d . . .
H7AA H 0.5065 0.8030 0.9477 0.058 Uiso 1 1 calc R . .
O8A O 0.21850(14) 0.65966(7) 1.37699(7) 0.0384(2) Uani 1 1 d . . .
H8AA H 0.1635 0.7220 1.3589 0.058 Uiso 1 1 calc R . .
O9A O 0.58481(16) 0.43496(7) 1.21451(7) 0.0431(3) Uani 1 1 d . . .
H9AA H 0.5763 0.3896 1.2795 0.065 Uiso 1 1 calc R . .
C1B C 0.15881(16) 1.03968(9) 0.56438(9) 0.0245(2) Uani 1 1 d . . .
C2B C 0.24366(16) 0.93665(9) 0.57308(9) 0.0255(2) Uani 1 1 d . . .
H2BA H 0.2394 0.8755 0.6414 0.031 Uiso 1 1 calc R . .
C3B C 0.33503(16) 0.92537(9) 0.47921(9) 0.0245(2) Uani 1 1 d . . .
C4B C 0.34191(16) 1.01687(9) 0.37671(9) 0.0263(2) Uani 1 1 d . . .
H4BA H 0.4034 1.0094 0.3143 0.032 Uiso 1 1 calc R . .
C5B C 0.25609(16) 1.11997(9) 0.36811(9) 0.0262(2) Uani 1 1 d . . .
C6B C 0.16476(16) 1.13158(9) 0.46149(9) 0.0264(2) Uani 1 1 d . . .
H6BA H 0.1078 1.2003 0.4555 0.032 Uiso 1 1 calc R . .
C7B C 0.05809(17) 1.05486(9) 0.66252(9) 0.0288(2) Uani 1 1 d . . .
C8B C 0.42657(18) 0.81378(9) 0.49235(10) 0.0292(2) Uani 1 1 d . . .
C9B C 0.26600(19) 1.21638(10) 0.25708(10) 0.0334(3) Uani 1 1 d . . .
O1B O -0.02146(16) 1.14206(8) 0.65722(8) 0.0476(3) Uani 1 1 d . . .
O2B O 0.06183(17) 0.96317(8) 0.75480(7) 0.0484(3) Uani 1 1 d . . .
H2BB H 0.0031 0.9755 0.8058 0.073 Uiso 1 1 calc R . .
O3B O 0.41959(19) 0.73302(8) 0.57952(8) 0.0549(3) Uani 1 1 d . . .
O4B O 0.51809(15) 0.81361(7) 0.40027(8) 0.0421(2) Uani 1 1 d . . .
H4BB H 0.5708 0.7516 0.4127 0.063 Uiso 1 1 calc R . .
O5B O 0.3513(2) 1.21034(9) 0.17578(9) 0.0651(4) Uani 1 1 d . . .
O6B O 0.17224(18) 1.30744(8) 0.25682(8) 0.0534(3) Uani 1 1 d . . .
H6BB H 0.1874 1.3582 0.1949 0.080 Uiso 1 1 calc R . .

loop_
_atom_site_aniso_label
_atom_site_aniso_U_11
_atom_site_aniso_U_22
_atom_site_aniso_U_33
_atom_site_aniso_U_23
_atom_site_aniso_U_13
_atom_site_aniso_U_12
C1A 0.0314(5) 0.0207(5) 0.0205(5) -0.0087(4) 0.0021(4) 0.0020(4)
C2A 0.0340(6) 0.0209(5) 0.0187(5) -0.0071(4) 0.0030(4) 0.0018(4)
C3A 0.0316(5) 0.0186(5) 0.0203(5) -0.0069(4) 0.0016(4) 0.0017(4)
C4A 0.0322(5) 0.0209(5) 0.0205(5) -0.0093(4) 0.0022(4) 0.0027(4)
C5A 0.0315(5) 0.0207(5) 0.0191(5) -0.0074(4) 0.0015(4) 0.0016(4)
C6A 0.0334(6) 0.0187(5) 0.0209(5) -0.0072(4) 0.0014(4) 0.0024(4)
C7A 0.0373(6) 0.0204(5) 0.0200(5) -0.0078(4) 0.0024(4) 0.0029(4)
C8A 0.0372(6) 0.0207(5) 0.0218(5) -0.0078(4) 0.0031(4) 0.0037(4)
C9A 0.0390(6) 0.0209(5) 0.0203(5) -0.0076(4) 0.0026(4) 0.0042(4)
O1A 0.0557(6) 0.0203(4) 0.0253(4) -0.0083(3) 0.0039(4) 0.0074(4)
O2A 0.0693(7) 0.0232(4) 0.0228(4) -0.0071(3) 0.0152(4) 0.0095(4)
O3A 0.0624(6) 0.0237(4) 0.0222(4) -0.0044(3) 0.0101(4) 0.0069(4)
O4A 0.0673(6) 0.0207(4) 0.0258(4) -0.0048(3) 0.0129(4) 0.0128(4)
O5A 0.0594(6) 0.0273(4) 0.0232(4) -0.0102(4) 0.0072(4) 0.0106(4)
O6A 0.0798(7) 0.0226(4) 0.0215(4) -0.0028(4) 0.0129(4) 0.0143(4)
C10A 0.0336(6) 0.0192(5) 0.0194(5) -0.0054(4) 0.0009(4) 0.0021(4)
C11A 0.0358(6) 0.0180(5) 0.0229(5) -0.0080(4) 0.0021(4) 0.0043(4)
C12A 0.0337(6) 0.0233(5) 0.0196(5) -0.0097(4) 0.0036(4) 0.0020(4)
C13A 0.0397(6) 0.0206(5) 0.0201(5) -0.0062(4) 0.0048(5) 0.0027(4)
C14A 0.0359(6) 0.0190(5) 0.0240(5) -0.0096(4) 0.0020(4) 0.0048(4)
C15A 0.0352(6) 0.0222(5) 0.0209(5) -0.0101(4) 0.0038(4) 0.0037(4)
O7A 0.0619(6) 0.0211(4) 0.0189(4) -0.0038(3) 0.0105(4) 0.0092(4)
O8A 0.0590(6) 0.0231(4) 0.0212(4) -0.0077(3) 0.0097(4) 0.0102(4)
O9A 0.0698(6) 0.0197(4) 0.0239(4) -0.0056(3) 0.0107(4) 0.0131(4)
C1B 0.0293(5) 0.0226(5) 0.0204(5) -0.0103(4) 0.0012(4) 0.0010(4)
C2B 0.0318(5) 0.0210(5) 0.0211(5) -0.0086(4) 0.0002(4) 0.0006(4)
C3B 0.0291(5) 0.0199(5) 0.0230(5) -0.0101(4) 0.0006(4) 0.0014(4)
C4B 0.0314(5) 0.0232(5) 0.0219(5) -0.0105(4) 0.0031(4) 0.0008(4)
C5B 0.0323(6) 0.0204(5) 0.0209(5) -0.0069(4) 0.0015(4) 0.0011(4)
C6B 0.0317(6) 0.0205(5) 0.0237(5) -0.0093(4) 0.0007(4) 0.0028(4)
C7B 0.0363(6) 0.0248(5) 0.0232(5) -0.0118(5) 0.0017(5) 0.0025(4)
C8B 0.0388(6) 0.0206(5) 0.0251(5) -0.0096(4) 0.0012(5) 0.0011(4)
C9B 0.0451(7) 0.0250(6) 0.0218(5) -0.0076(5) 0.0064(5) 0.0033(5)
O1B 0.0708(7) 0.0287(5) 0.0338(5) -0.0151(4) 0.0083(5) 0.0136(5)
O2B 0.0799(7) 0.0310(5) 0.0203(4) -0.0086(4) 0.0098(4) 0.0121(5)
O3B 0.0912(8) 0.0219(4) 0.0300(5) -0.0022(4) 0.0108(5) 0.0105(5)
O4B 0.0637(6) 0.0239(4) 0.0302(5) -0.0128(4) 0.0081(4) 0.0111(4)
O5B 0.1048(10) 0.0370(6) 0.0265(5) -0.0058(4) 0.0241(6) 0.0138(6)
O6B 0.0865(8) 0.0243(5) 0.0259(5) -0.0014(4) 0.0095(5) 0.0167(5)

loop_
_atom_type_symbol
_atom_type_description
_atom_type_scat_dispersion_real
_atom_type_scat_dispersion_imag
_atom_type_scat_source
C C 0.0033 0.0016 'International Tables Vol C Tables 4.2.6.8 and 6.1.1.4'
H H 0.0000 0.0000 'International Tables Vol C Tables 4.2.6.8 and 6.1.1.4'
O O 0.0106 0.0060 'International Tables Vol C Tables 4.2.6.8 and 6.1.1.4'

loop_
_geom_angle_atom_site_label_1
_geom_angle_atom_site_label_2
_geom_angle_atom_site_label_3
_geom_angle
_geom_angle_site_symmetry_1
_geom_angle_site_symmetry_3
_geom_angle_publ_flag
C2A C1A C6A 119.99(10) . . ?
C2A C1A C7A 120.75(10) . . ?
C6A C1A C7A 119.25(10) . . ?
C3A C2A C1A 120.04(10) . . ?
C2A C3A C4A 119.96(10) . . ?
C2A C3A C8A 119.37(10) . . ?
C4A C3A C8A 120.67(10) . . ?
C5A C4A C3A 120.01(10) . . ?
C4A C5A C6A 120.09(10) . . ?
C4A C5A C9A 119.23(10) . . ?
C6A C5A C9A 120.68(10) . . ?
C5A C6A C1A 119.91(10) . . ?
O1A C7A O2A 122.76(10) . . ?
O1A C7A C1A 124.46(10) . . ?
O2A C7A C1A 112.78(10) . . ?
O3A C8A O4A 122.73(11) . . ?
O3A C8A C3A 124.17(10) . . ?
O4A C8A C3A 113.11(10) . . ?
O5A C9A O6A 122.83(11) . . ?
O5A C9A C5A 124.28(11) . . ?
O6A C9A C5A 112.89(10) . . ?
O7A C10A C11A 116.95(10) . . ?
O7A C10A C15A 120.65(10) . . ?
C11A C10A C15A 122.41(10) . . ?
C10A C11A C12A 117.56(10) . . ?
O8A C12A C13A 116.97(10) . . ?
O8A C12A C11A 120.67(10) . . ?
C13A C12A C11A 122.36(10) . . ?
C14A C13A C12A 117.69(10) . . ?
O9A C14A C15A 117.20(10) . . ?
O9A C14A C13A 120.51(10) . . ?
C15A C14A C13A 122.28(10) . . ?
C14A C15A C10A 117.68(10) . . ?
C2B C1B C6B 119.96(10) . . ?
C2B C1B C7B 121.59(10) . . ?
C6B C1B C7B 118.45(10) . . ?
C1B C2B C3B 119.98(10) . . ?
C4B C3B C2B 120.17(10) . . ?
C4B C3B C8B 121.52(10) . . ?
C2B C3B C8B 118.31(10) . . ?
C3B C4B C5B 119.75(10) . . ?
C6B C5B C4B 120.27(10) . . ?
C6B C5B C9B 121.31(10) . . ?
C4B C5B C9B 118.43(10) . . ?
C5B C6B C1B 119.87(10) . . ?
O1B C7B O2B 123.55(11) . . ?
O1B C7B C1B 123.21(11) . . ?
O2B C7B C1B 113.24(10) . . ?
O3B C8B O4B 123.78(11) . . ?
O3B C8B C3B 122.82(11) . . ?
O4B C8B C3B 113.39(10) . . ?
O5B C9B O6B 123.42(12) . . ?
O5B C9B C5B 122.98(11) . . ?
O6B C9B C5B 113.60(10) . . ?

loop_
_geom_bond_atom_site_label_1
_geom_bond_atom_site_label_2
_geom_bond_distance
_geom_bond_site_symmetry_2
_geom_bond_publ_flag
C1A C2A 1.3942(15) . ?
C1A C6A 1.3943(15) . ?
C1A C7A 1.4887(15) . ?
C2A C3A 1.3923(15) . ?
C3A C4A 1.3949(15) . ?
C3A C8A 1.4881(15) . ?
C4A C5A 1.3915(15) . ?
C5A C6A 1.3937(15) . ?
C5A C9A 1.4891(15) . ?
C7A O1A 1.2164(14) . ?
C7A O2A 1.3183(14) . ?
C8A O3A 1.2159(14) . ?
C8A O4A 1.3163(14) . ?
C9A O5A 1.2167(14) . ?
C9A O6A 1.3143(14) . ?
C10A O7A 1.3778(13) . ?
C10A C11A 1.3867(16) . ?
C10A C15A 1.3897(15) . ?
C11A C12A 1.3892(15) . ?
C12A O8A 1.3760(13) . ?
C12A C13A 1.3885(15) . ?
C13A C14A 1.3884(16) . ?
C14A O9A 1.3757(13) . ?
C14A C15A 1.3869(15) . ?
C1B C2B 1.3944(15) . ?
C1B C6B 1.3989(15) . ?
C1B C7B 1.4915(15) . ?
C2B C3B 1.3957(15) . ?
C3B C4B 1.3933(15) . ?
C3B C8B 1.4956(15) . ?
C4B C5B 1.3976(15) . ?
C5B C6B 1.3917(15) . ?
C5B C9B 1.4934(16) . ?
C7B O1B 1.2057(15) . ?
C7B O2B 1.3162(14) . ?
C8B O3B 1.2037(15) . ?
C8B O4B 1.3154(14) . ?
C9B O5B 1.2021(15) . ?
C9B O6B 1.3084(15) . ?

loop_
_cod_related_entry_id
_cod_related_entry_database
_cod_related_entry_code
1 ChemSpider 21142362
